data_4079253
loop_
_publ_author_name
'Slivarichova, Miriam'
'Reading, Eamonn'
'Haddow, Mairi F.'
'Othman, Hafiizah'
'Owen, Gareth R.'

_publ_section_title
;
 Silver and Palladium Complexes Containing Ditopic N-Heterocyclic
 Carbene--Thione Ligands
;
_journal_issue 18
_journal_name_full Organometallics
_journal_page_first 6595
_journal_paper_doi 10.1021/om300615e
_journal_volume 31
_journal_year 2012
_chemical_formula_moiety 'C21 H20 Br2 N4 Pd S'
_chemical_formula_sum 'C21 H20 Br2 N4 Pd S'
_chemical_formula_weight 626.69
_chemical_name_systematic
; 
 ? 
;
_space_group_IT_number 14
_symmetry_cell_setting monoclinic
_symmetry_space_group_name_Hall '-P 2yn'
_symmetry_space_group_name_H-M 'P 1 21/n 1'
_atom_sites_solution_hydrogens geom
_atom_sites_solution_primary direct
_atom_sites_solution_secondary difmap
_audit_creation_method SHELXL-97
_cell_angle_alpha 90.00
_cell_angle_beta 96.970(2)
_cell_angle_gamma 90.00
_cell_formula_units_Z 4
_cell_length_a 8.6869(4)
_cell_length_b 25.5179(13)
_cell_length_c 10.3296(5)
_cell_measurement_reflns_used 6999
_cell_measurement_temperature 100(2)
_cell_measurement_theta_max 27.51
_cell_measurement_theta_min 2.49
_cell_volume 2272.86(19)
_computing_cell_refinement 'Bruker Apex II'
_computing_data_collection 'Bruker Apex II'
_computing_data_reduction 'Bruker SAINT'
_computing_molecular_graphics 'Bruker ShelXTL'
_computing_publication_material 'Bruker ShelXTL'
_computing_structure_refinement 'SHELXL-97 (Sheldrick, 2008)'
_computing_structure_solution 'SHELXS-97 (Sheldrick, 2008)'
_diffrn_ambient_temperature 100(2)
_diffrn_measured_fraction_theta_full 0.995
_diffrn_measured_fraction_theta_max 0.995
_diffrn_measurement_device_type 'Bruker Apex II kappa CCD area detector'
_diffrn_measurement_method 'phi and omega scans'
_diffrn_radiation_monochromator graphite
_diffrn_radiation_source 'fine-focus sealed tube'
_diffrn_radiation_type MoK\a
_diffrn_radiation_wavelength 0.71073
_diffrn_reflns_av_R_equivalents 0.0334
_diffrn_reflns_av_sigmaI/netI 0.0356
_diffrn_reflns_limit_h_max 11
_diffrn_reflns_limit_h_min -11
_diffrn_reflns_limit_k_max 33
_diffrn_reflns_limit_k_min -32
_diffrn_reflns_limit_l_max 13
_diffrn_reflns_limit_l_min -12
_diffrn_reflns_number 20366
_diffrn_reflns_theta_full 27.58
_diffrn_reflns_theta_max 27.58
_diffrn_reflns_theta_min 2.14
_exptl_absorpt_coefficient_mu 4.439
_exptl_absorpt_correction_T_max 0.4305
_exptl_absorpt_correction_T_min 0.3433
_exptl_absorpt_correction_type multi-scan
_exptl_absorpt_process_details 'SADABS V2008/1'
_exptl_crystal_colour yellow
_exptl_crystal_density_diffrn 1.831
_exptl_crystal_density_method 'not measured'
_exptl_crystal_description block
_exptl_crystal_F_000 1224
_exptl_crystal_size_max 0.42
_exptl_crystal_size_mid 0.36
_exptl_crystal_size_min 0.28
_refine_diff_density_max 0.555
_refine_diff_density_min -0.638
_refine_diff_density_rms 0.100
_refine_ls_extinction_method none
_refine_ls_goodness_of_fit_ref 1.034
_refine_ls_hydrogen_treatment constr
_refine_ls_matrix_type full
_refine_ls_number_parameters 262
_refine_ls_number_reflns 5246
_refine_ls_number_restraints 0
_refine_ls_restrained_S_all 1.034
_refine_ls_R_factor_all 0.0367
_refine_ls_R_factor_gt 0.0257
_refine_ls_shift/su_max 0.001
_refine_ls_shift/su_mean 0.000
_refine_ls_structure_factor_coef Fsqd
_refine_ls_weighting_details 'calc w=1/[\s^2^(Fo^2^)+(0.0217P)^2^+1.3017P] where P=(Fo^2^+2Fc^2^)/3'
_refine_ls_weighting_scheme calc
_refine_ls_wR_factor_gt 0.0514
_refine_ls_wR_factor_ref 0.0544
_reflns_number_gt 4411
_reflns_number_total 5246
_reflns_threshold_expression >2sigma(I)
_cod_data_source_file om300615e_si_002.cif
_cod_data_source_block Complex_16_ms100_0m
_cod_original_sg_symbol_H-M P21/n
_cod_database_code 4079253

loop_
_symmetry_equiv_pos_as_xyz
'x, y, z'
'-x+1/2, y+1/2, -z+1/2'
'-x, -y, -z'
'x-1/2, -y-1/2, z-1/2'

loop_
_atom_site_label
_atom_site_type_symbol
_atom_site_fract_x
_atom_site_fract_y
_atom_site_fract_z
_atom_site_U_iso_or_equiv
_atom_site_adp_type
_atom_site_occupancy
_atom_site_symmetry_multiplicity
_atom_site_calc_flag
_atom_site_refinement_flags
Pd1 Pd 0.29029(2) 0.169878(8) 0.940321(18) 0.01100(5) Uani 1 1 d .
Br1 Br 0.44193(3) 0.210311(11) 1.13024(2) 0.01651(7) Uani 1 1 d .
Br2 Br 0.05477(3) 0.155798(11) 1.05208(2) 0.01683(7) Uani 1 1 d .
S1 S 0.14909(7) 0.13523(3) 0.75534(6) 0.01516(14) Uani 1 1 d .
N4 N 0.6113(2) 0.15205(9) 0.8711(2) 0.0126(4) Uani 1 1 d .
N3 N 0.4882(2) 0.21221(9) 0.7561(2) 0.0128(5) Uani 1 1 d .
N2 N 0.2762(2) 0.20568(9) 0.5909(2) 0.0140(5) Uani 1 1 d .
N1 N 0.1681(2) 0.13745(10) 0.4956(2) 0.0164(5) Uani 1 1 d .
C1 C 0.2023(3) 0.16048(11) 0.6133(2) 0.0134(5) Uani 1 1 d .
C2 C 0.0909(3) 0.08682(11) 0.4736(3) 0.0199(6) Uani 1 1 d .
H2A H 0.1363 0.0618 0.5409 0.024 Uiso 1 1 calc R
H2B H 0.1111 0.0731 0.3875 0.024 Uiso 1 1 calc R
C3 C 0.2208(3) 0.16858(12) 0.3996(3) 0.0205(6) Uani 1 1 d .
H3 H 0.2095 0.1614 0.3087 0.025 Uiso 1 1 calc R
C4 C 0.2903(3) 0.21048(12) 0.4589(3) 0.0193(6) Uani 1 1 d .
H4 H 0.3399 0.2382 0.4185 0.023 Uiso 1 1 calc R
C5 C 0.3542(3) 0.23973(11) 0.6917(3) 0.0161(6) Uani 1 1 d .
H5A H 0.3873 0.2725 0.6520 0.019 Uiso 1 1 calc R
H5B H 0.2825 0.2489 0.7557 0.019 Uiso 1 1 calc R
C6 C 0.4756(3) 0.17783(10) 0.8528(2) 0.0131(5) Uani 1 1 d .
C7 C 0.6498(3) 0.11079(11) 0.9683(2) 0.0154(6) Uani 1 1 d .
H7A H 0.5768 0.1128 1.0347 0.018 Uiso 1 1 calc R
H7B H 0.7556 0.1170 1.0129 0.018 Uiso 1 1 calc R
C8 C 0.7085(3) 0.16975(11) 0.7831(2) 0.0151(5) Uani 1 1 d .
H8 H 0.8106 0.1577 0.7759 0.018 Uiso 1 1 calc R
C9 C 0.6320(3) 0.20686(11) 0.7104(3) 0.0157(6) Uani 1 1 d .
H9 H 0.6683 0.2259 0.6411 0.019 Uiso 1 1 calc R
C10 C -0.0822(3) 0.08955(11) 0.4773(2) 0.0181(6) Uani 1 1 d .
C11 C -0.1524(3) 0.05615(12) 0.5590(3) 0.0220(6) Uani 1 1 d .
H11 H -0.0908 0.0323 0.6137 0.026 Uiso 1 1 calc R
C12 C -0.3118(3) 0.05744(13) 0.5610(3) 0.0260(7) Uani 1 1 d .
H12 H -0.3594 0.0339 0.6154 0.031 Uiso 1 1 calc R
C13 C -0.4007(3) 0.09272(13) 0.4843(3) 0.0273(7) Uani 1 1 d .
H13 H -0.5096 0.0940 0.4870 0.033 Uiso 1 1 calc R
C14 C -0.3328(4) 0.12629(14) 0.4037(3) 0.0319(8) Uani 1 1 d .
H14 H -0.3949 0.1507 0.3512 0.038 Uiso 1 1 calc R
C15 C -0.1738(3) 0.12457(13) 0.3988(3) 0.0284(7) Uani 1 1 d .
H15 H -0.1276 0.1473 0.3417 0.034 Uiso 1 1 calc R
C16 C 0.6425(3) 0.05659(11) 0.9098(2) 0.0155(6) Uani 1 1 d .
C17 C 0.5011(3) 0.03518(11) 0.8549(3) 0.0185(6) Uani 1 1 d .
H17 H 0.4095 0.0558 0.8498 0.022 Uiso 1 1 calc R
C18 C 0.4934(3) -0.01552(12) 0.8082(3) 0.0229(6) Uani 1 1 d .
H18 H 0.3970 -0.0296 0.7706 0.027 Uiso 1 1 calc R
C19 C 0.6263(4) -0.04595(12) 0.8160(3) 0.0250(7) Uani 1 1 d .
H19 H 0.6207 -0.0810 0.7847 0.030 Uiso 1 1 calc R
C20 C 0.7673(3) -0.02530(12) 0.8697(3) 0.0263(7) Uani 1 1 d .
H20 H 0.8584 -0.0462 0.8755 0.032 Uiso 1 1 calc R
C21 C 0.7749(3) 0.02590(12) 0.9148(3) 0.0213(6) Uani 1 1 d .
H21 H 0.8722 0.0402 0.9496 0.026 Uiso 1 1 calc R

loop_
_atom_site_aniso_label
_atom_site_aniso_U_11
_atom_site_aniso_U_22
_atom_site_aniso_U_33
_atom_site_aniso_U_23
_atom_site_aniso_U_13
_atom_site_aniso_U_12
Pd1 0.01003(9) 0.01301(11) 0.01018(9) -0.00014(8) 0.00214(7) -0.00021(7)
Br1 0.01407(12) 0.02135(15) 0.01407(13) -0.00440(11) 0.00157(10) -0.00087(11)
Br2 0.01439(12) 0.01992(15) 0.01672(13) -0.00213(12) 0.00412(10) -0.00024(10)
S1 0.0156(3) 0.0186(4) 0.0113(3) 0.0008(3) 0.0018(2) -0.0046(3)
N4 0.0131(10) 0.0123(12) 0.0129(10) -0.0003(9) 0.0036(8) -0.0009(9)
N3 0.0112(10) 0.0143(12) 0.0131(10) 0.0000(9) 0.0020(8) -0.0012(9)
N2 0.0158(10) 0.0151(12) 0.0114(10) 0.0029(9) 0.0023(9) 0.0005(9)
N1 0.0165(11) 0.0210(13) 0.0118(10) -0.0016(10) 0.0022(9) -0.0023(9)
C1 0.0105(11) 0.0160(14) 0.0135(12) 0.0011(11) 0.0008(10) 0.0020(10)
C2 0.0258(14) 0.0181(15) 0.0155(13) -0.0047(12) 0.0009(11) -0.0021(12)
C3 0.0215(14) 0.0306(17) 0.0099(12) 0.0031(13) 0.0045(11) 0.0018(13)
C4 0.0184(13) 0.0251(16) 0.0149(13) 0.0094(12) 0.0039(11) -0.0001(12)
C5 0.0173(12) 0.0122(14) 0.0189(13) 0.0027(12) 0.0018(11) -0.0001(10)
C6 0.0117(11) 0.0128(14) 0.0143(12) -0.0026(11) 0.0000(10) -0.0022(10)
C7 0.0128(12) 0.0165(14) 0.0166(13) 0.0011(12) 0.0015(10) 0.0012(11)
C8 0.0133(12) 0.0163(14) 0.0169(13) -0.0056(12) 0.0067(10) -0.0040(11)
C9 0.0152(12) 0.0177(14) 0.0151(13) -0.0014(12) 0.0060(10) -0.0056(11)
C10 0.0235(14) 0.0183(15) 0.0124(12) -0.0054(12) 0.0021(11) -0.0050(12)
C11 0.0293(15) 0.0212(16) 0.0152(13) 0.0008(13) 0.0018(12) 0.0002(13)
C12 0.0311(16) 0.0259(17) 0.0221(15) -0.0011(14) 0.0075(13) -0.0072(14)
C13 0.0201(14) 0.0347(19) 0.0265(16) -0.0055(15) 0.0002(12) -0.0055(13)
C14 0.0287(16) 0.033(2) 0.0309(16) 0.0050(15) -0.0092(14) 0.0013(14)
C15 0.0298(16) 0.0296(19) 0.0241(15) 0.0120(14) -0.0034(13) -0.0082(14)
C16 0.0186(12) 0.0159(15) 0.0127(12) 0.0024(11) 0.0044(10) 0.0025(11)
C17 0.0188(13) 0.0190(15) 0.0184(13) 0.0024(12) 0.0054(11) -0.0009(12)
C18 0.0259(14) 0.0222(16) 0.0212(14) 0.0008(13) 0.0058(12) -0.0071(13)
C19 0.0402(17) 0.0160(16) 0.0201(14) 0.0006(13) 0.0085(13) 0.0014(13)
C20 0.0297(15) 0.0218(17) 0.0274(16) 0.0021(14) 0.0037(13) 0.0096(13)
C21 0.0189(13) 0.0223(16) 0.0225(14) 0.0008(13) 0.0016(11) 0.0028(12)

loop_
_atom_type_symbol
_atom_type_description
_atom_type_scat_dispersion_real
_atom_type_scat_dispersion_imag
_atom_type_scat_source
C C 0.0033 0.0016 'International Tables Vol C Tables 4.2.6.8 and 6.1.1.4'
H H 0.0000 0.0000 'International Tables Vol C Tables 4.2.6.8 and 6.1.1.4'
N N 0.0061 0.0033 'International Tables Vol C Tables 4.2.6.8 and 6.1.1.4'
S S 0.1246 0.1234 'International Tables Vol C Tables 4.2.6.8 and 6.1.1.4'
Br Br -0.2901 2.4595 'International Tables Vol C Tables 4.2.6.8 and 6.1.1.4'
Pd Pd -0.9988 1.0072 'International Tables Vol C Tables 4.2.6.8 and 6.1.1.4'

loop_
_geom_angle_atom_site_label_1
_geom_angle_atom_site_label_2
_geom_angle_atom_site_label_3
_geom_angle
C6 Pd1 S1 92.39(7)
C6 Pd1 Br1 86.18(7)
S1 Pd1 Br1 177.28(2)
C6 Pd1 Br2 177.69(8)
S1 Pd1 Br2 86.837(18)
Br1 Pd1 Br2 94.673(11)
C1 S1 Pd1 113.02(9)
C6 N4 C8 109.9(2)
C6 N4 C7 124.9(2)
C8 N4 C7 125.2(2)
C6 N3 C9 110.2(2)
C6 N3 C5 121.6(2)
C9 N3 C5 126.5(2)
C1 N2 C4 110.1(2)
C1 N2 C5 125.0(2)
C4 N2 C5 124.0(2)
C1 N1 C3 109.8(2)
C1 N1 C2 124.9(2)
C3 N1 C2 125.4(2)
N1 C1 N2 105.9(2)
N1 C1 S1 123.6(2)
N2 C1 S1 130.5(2)
N1 C2 C10 113.2(2)
N1 C2 H2A 108.9
C10 C2 H2A 108.9
N1 C2 H2B 108.9
C10 C2 H2B 108.9
H2A C2 H2B 107.7
C4 C3 N1 107.4(2)
C4 C3 H3 126.3
N1 C3 H3 126.3
C3 C4 N2 106.9(2)
C3 C4 H4 126.6
N2 C4 H4 126.6
N3 C5 N2 108.5(2)
N3 C5 H5A 110.0
N2 C5 H5A 110.0
N3 C5 H5B 110.0
N2 C5 H5B 110.0
H5A C5 H5B 108.4
N4 C6 N3 106.0(2)
N4 C6 Pd1 130.05(19)
N3 C6 Pd1 123.97(18)
N4 C7 C16 112.9(2)
N4 C7 H7A 109.0
C16 C7 H7A 109.0
N4 C7 H7B 109.0
C16 C7 H7B 109.0
H7A C7 H7B 107.8
C9 C8 N4 107.4(2)
C9 C8 H8 126.3
N4 C8 H8 126.3
C8 C9 N3 106.5(2)
C8 C9 H9 126.7
N3 C9 H9 126.7
C15 C10 C11 119.1(3)
C15 C10 C2 121.0(3)
C11 C10 C2 119.9(3)
C12 C11 C10 120.4(3)
C12 C11 H11 119.8
C10 C11 H11 119.8
C13 C12 C11 120.0(3)
C13 C12 H12 120.0
C11 C12 H12 120.0
C12 C13 C14 120.3(3)
C12 C13 H13 119.9
C14 C13 H13 119.9
C13 C14 C15 120.2(3)
C13 C14 H14 119.9
C15 C14 H14 119.9
C14 C15 C10 120.0(3)
C14 C15 H15 120.0
C10 C15 H15 120.0
C21 C16 C17 118.5(3)
C21 C16 C7 120.6(2)
C17 C16 C7 120.8(2)
C18 C17 C16 120.7(3)
C18 C17 H17 119.7
C16 C17 H17 119.7
C17 C18 C19 120.1(3)
C17 C18 H18 120.0
C19 C18 H18 120.0
C18 C19 C20 120.0(3)
C18 C19 H19 120.0
C20 C19 H19 120.0
C21 C20 C19 119.8(3)
C21 C20 H20 120.1
C19 C20 H20 120.1
C20 C21 C16 120.9(3)
C20 C21 H21 119.5
C16 C21 H21 119.5

loop_
_geom_bond_atom_site_label_1
_geom_bond_atom_site_label_2
_geom_bond_distance
Pd1 C6 1.950(3)
Pd1 S1 2.3170(6)
Pd1 Br1 2.4539(3)
Pd1 Br2 2.4942(3)
S1 C1 1.716(3)
N4 C6 1.343(3)
N4 C8 1.390(3)
N4 C7 1.465(3)
N3 C6 1.344(3)
N3 C9 1.394(3)
N3 C5 1.450(3)
N2 C1 1.354(3)
N2 C4 1.388(3)
N2 C5 1.458(3)
N1 C1 1.351(3)
N1 C3 1.390(3)
N1 C2 1.461(4)
C2 C10 1.511(4)
C2 H2A 0.9900
C2 H2B 0.9900
C3 C4 1.339(4)
C3 H3 0.9500
C4 H4 0.9500
C5 H5A 0.9900
C5 H5B 0.9900
C7 C16 1.508(4)
C7 H7A 0.9900
C7 H7B 0.9900
C8 C9 1.335(4)
C8 H8 0.9500
C9 H9 0.9500
C10 C15 1.390(4)
C10 C11 1.391(4)
C11 C12 1.388(4)
C11 H11 0.9500
C12 C13 1.373(4)
C12 H12 0.9500
C13 C14 1.377(4)
C13 H13 0.9500
C14 C15 1.389(4)
C14 H14 0.9500
C15 H15 0.9500
C16 C21 1.388(4)
C16 C17 1.400(4)
C17 C18 1.380(4)
C17 H17 0.9500
C18 C19 1.385(4)
C18 H18 0.9500
C19 C20 1.386(4)
C19 H19 0.9500
C20 C21 1.386(4)
C20 H20 0.9500
C21 H21 0.9500

loop_
_geom_torsion_atom_site_label_1
_geom_torsion_atom_site_label_2
_geom_torsion_atom_site_label_3
_geom_torsion_atom_site_label_4
_geom_torsion
C6 Pd1 S1 C1 -32.61(13)
Br1 Pd1 S1 C1 25.7(5)
Br2 Pd1 S1 C1 149.57(10)
C3 N1 C1 N2 -0.1(3)
C2 N1 C1 N2 178.4(2)
C3 N1 C1 S1 177.34(19)
C2 N1 C1 S1 -4.1(4)
C4 N2 C1 N1 -0.9(3)
C5 N2 C1 N1 -170.7(2)
C4 N2 C1 S1 -178.1(2)
C5 N2 C1 S1 12.0(4)
Pd1 S1 C1 N1 161.89(19)
Pd1 S1 C1 N2 -21.3(3)
C1 N1 C2 C10 77.9(3)
C3 N1 C2 C10 -103.8(3)
C1 N1 C3 C4 1.1(3)
C2 N1 C3 C4 -177.4(2)
N1 C3 C4 N2 -1.7(3)
C1 N2 C4 C3 1.7(3)
C5 N2 C4 C3 171.6(2)
C6 N3 C5 N2 -83.1(3)
C9 N3 C5 N2 80.1(3)
C1 N2 C5 N3 67.1(3)
C4 N2 C5 N3 -101.3(3)
C8 N4 C6 N3 -1.2(3)
C7 N4 C6 N3 179.7(2)
C8 N4 C6 Pd1 177.98(19)
C7 N4 C6 Pd1 -1.1(4)
C9 N3 C6 N4 1.8(3)
C5 N3 C6 N4 167.5(2)
C9 N3 C6 Pd1 -177.48(18)
C5 N3 C6 Pd1 -11.8(3)
S1 Pd1 C6 N4 -110.7(2)
Br1 Pd1 C6 N4 71.6(2)
Br2 Pd1 C6 N4 -40.2(19)
S1 Pd1 C6 N3 68.4(2)
Br1 Pd1 C6 N3 -109.3(2)
Br2 Pd1 C6 N3 138.9(16)
C6 N4 C7 C16 103.5(3)
C8 N4 C7 C16 -75.5(3)
C6 N4 C8 C9 0.2(3)
C7 N4 C8 C9 179.3(2)
N4 C8 C9 N3 0.9(3)
C6 N3 C9 C8 -1.7(3)
C5 N3 C9 C8 -166.6(2)
N1 C2 C10 C15 54.1(3)
N1 C2 C10 C11 -126.9(3)
C15 C10 C11 C12 0.6(4)
C2 C10 C11 C12 -178.5(3)
C10 C11 C12 C13 -1.5(4)
C11 C12 C13 C14 1.1(5)
C12 C13 C14 C15 0.3(5)
C13 C14 C15 C10 -1.2(5)
C11 C10 C15 C14 0.8(4)
C2 C10 C15 C14 179.8(3)
N4 C7 C16 C21 116.4(3)
N4 C7 C16 C17 -66.7(3)
C21 C16 C17 C18 0.7(4)
C7 C16 C17 C18 -176.3(3)
C16 C17 C18 C19 0.4(4)
C17 C18 C19 C20 -0.7(4)
C18 C19 C20 C21 -0.3(4)
C19 C20 C21 C16 1.5(4)
C17 C16 C21 C20 -1.7(4)
C7 C16 C21 C20 175.3(3)
